data_2238001
loop_
_publ_author_name
'Wang, Zhao-Yun'

_publ_section_title
;
 12-Dimethylamino-2,2-difluoro-8-phenyl-1\l^5^,3-diaza-2\l^4^-boratricyclo[7.3.0.0^3,7^]dodeca-1(12),4,6,8,10-pentaen-1-ylium
;
_journal_coeditor_code RK2400
_journal_issue 5
_journal_name_full 'Acta Crystallographica Section E'
_journal_page_first o781
_journal_paper_doi 10.1107/S1600536813010404
_journal_volume 69
_journal_year 2013
_chemical_formula_iupac 'C17 H16 B F2 N3'
_chemical_formula_moiety 'C17 H16 B F2 N3'
_chemical_formula_sum 'C17 H16 B F2 N3'
_chemical_formula_weight 311.14
_chemical_name_systematic
12-Dimethylamino-2,2-difluoro-8-phenyl-1\l^5^,3-diaza-2\l^4^-boratricyclo[7.3.0.0^3,7^]dodeca-1(12),4,6,8,10-pentaen-1-ylium
_space_group_IT_number 14
_symmetry_cell_setting monoclinic
_symmetry_space_group_name_Hall '-P 2ybc'
_symmetry_space_group_name_H-M 'P 1 21/c 1'
_atom_sites_solution_hydrogens geom
_atom_sites_solution_primary direct
_atom_sites_solution_secondary difmap
_audit_creation_method SHELXL97
_cell_angle_alpha 90.00
_cell_angle_beta 128.671(4)
_cell_angle_gamma 90.00
_cell_formula_units_Z 4
_cell_length_a 7.8033(6)
_cell_length_b 25.524(2)
_cell_length_c 9.9776(5)
_cell_measurement_reflns_used 4251
_cell_measurement_temperature 295(2)
_cell_measurement_theta_max 24.34
_cell_measurement_theta_min 2.73
_cell_volume 1551.5(2)
_computing_cell_refinement '<i>SAINT</i> (Bruker, 2002)'
_computing_data_collection '<i>SMART</i> (Bruker, 2002)'
_computing_data_reduction '<i>SAINT</i> (Bruker, 2002)'
_computing_molecular_graphics '<i>SHELXTL</i> (Sheldrick, 2008)'
_computing_publication_material '<i>SHELXTL</i> (Sheldrick, 2008)'
_computing_structure_refinement '<i>SHELXL97</i> (Sheldrick, 2008)'
_computing_structure_solution '<i>SHELXS97</i> (Sheldrick, 2008)'
_diffrn_ambient_temperature 295(2)
_diffrn_measured_fraction_theta_full 0.999
_diffrn_measured_fraction_theta_max 0.999
_diffrn_measurement_device_type 'Bruker SMART APEX CCD'
_diffrn_measurement_method '\f and \w scans'
_diffrn_radiation_monochromator graphite
_diffrn_radiation_source 'fine-focus sealed tube'
_diffrn_radiation_type MoK\a
_diffrn_radiation_wavelength 0.71073
_diffrn_reflns_av_R_equivalents 0.0271
_diffrn_reflns_av_sigmaI/netI 0.0218
_diffrn_reflns_limit_h_max 8
_diffrn_reflns_limit_h_min -9
_diffrn_reflns_limit_k_max 30
_diffrn_reflns_limit_k_min -30
_diffrn_reflns_limit_l_max 11
_diffrn_reflns_limit_l_min -11
_diffrn_reflns_number 11054
_diffrn_reflns_theta_full 24.99
_diffrn_reflns_theta_max 24.99
_diffrn_reflns_theta_min 1.60
_exptl_absorpt_coefficient_mu 0.096
_exptl_absorpt_correction_T_max 0.9810
_exptl_absorpt_correction_T_min 0.9717
_exptl_absorpt_correction_type multi-scan
_exptl_absorpt_process_details '(<i>SADABS</i>; Sheldrick, 1996)'
_exptl_crystal_colour colourless
_exptl_crystal_density_diffrn 1.332
_exptl_crystal_density_method 'not measured'
_exptl_crystal_description block
_exptl_crystal_F_000 648
_exptl_crystal_size_max 0.30
_exptl_crystal_size_mid 0.20
_exptl_crystal_size_min 0.20
_refine_diff_density_max 0.162
_refine_diff_density_min -0.140
_refine_ls_extinction_method none
_refine_ls_goodness_of_fit_ref 1.029
_refine_ls_hydrogen_treatment constr
_refine_ls_matrix_type full
_refine_ls_number_parameters 210
_refine_ls_number_reflns 2736
_refine_ls_number_restraints 0
_refine_ls_restrained_S_all 1.029
_refine_ls_R_factor_all 0.0563
_refine_ls_R_factor_gt 0.0410
_refine_ls_shift/su_max 0.005
_refine_ls_shift/su_mean 0.000
_refine_ls_structure_factor_coef Fsqd
_refine_ls_weighting_details 'calc w=1/[\s^2^(Fo^2^)+(0.0582P)^2^+0.2638P] where P=(Fo^2^+2Fc^2^)/3'
_refine_ls_weighting_scheme calc
_refine_ls_wR_factor_gt 0.1078
_refine_ls_wR_factor_ref 0.1193
_reflns_number_gt 2025
_reflns_number_total 2736
_reflns_threshold_expression I>2\s(I)
_cod_data_source_file rk2400.cif
_cod_data_source_block I
_cod_original_sg_symbol_H-M 'P 21/c'
_cod_database_code 2238001
_cod_database_fobs_code 2238001

loop_
_symmetry_equiv_pos_as_xyz
'x, y, z'
'-x, y+1/2, -z+1/2'
'-x, -y, -z'
'x, -y-1/2, z-1/2'

loop_
_atom_site_type_symbol
_atom_site_label
_atom_site_fract_x
_atom_site_fract_y
_atom_site_fract_z
_atom_site_U_iso_or_equiv
_atom_site_adp_type
_atom_site_calc_flag
_atom_site_refinement_flags
_atom_site_occupancy
_atom_site_symmetry_multiplicity
F F1 -0.28223(17) 0.91338(5) 0.54009(14) 0.0842(4) Uani d . 1 1
F F2 -0.0433(2) 0.98113(4) 0.67169(16) 0.0884(4) Uani d . 1 1
N N1 0.0902(2) 0.90034(6) 0.65707(18) 0.0593(4) Uani d . 1 1
N N2 -0.0100(2) 0.91017(5) 0.84906(17) 0.0543(4) Uani d . 1 1
N N3 -0.2640(3) 0.95619(7) 0.8700(2) 0.0779(5) Uani d . 1 1
C C1 0.1083(4) 0.91003(9) 0.5324(3) 0.0760(6) Uani d . 1 1
H H1 0.0217 0.9335 0.4423 0.091 Uiso calc R 1 1
C C2 0.2720(4) 0.88033(10) 0.5591(3) 0.0821(6) Uani d . 1 1
H H2 0.3155 0.8798 0.4910 0.098 Uiso calc R 1 1
C C3 0.3621(3) 0.85096(8) 0.7062(2) 0.0685(5) Uani d . 1 1
H H3 0.4772 0.8272 0.7554 0.082 Uiso calc R 1 1
C C4 0.2477(3) 0.86380(7) 0.7662(2) 0.0552(4) Uani d . 1 1
C C5 0.2796(3) 0.84981(6) 0.9186(2) 0.0510(4) Uani d . 1 1
C C6 0.4562(3) 0.81223(7) 1.0379(2) 0.0563(4) Uani d . 1 1
C C7 0.4630(4) 0.76322(7) 0.9807(3) 0.0757(6) Uani d . 1 1
H H7 0.3519 0.7533 0.8678 0.091 Uiso calc R 1 1
C C8 0.6331(5) 0.72935(9) 1.0903(4) 0.0968(8) Uani d . 1 1
H H8 0.6366 0.6966 1.0513 0.116 Uiso calc R 1 1
C C9 0.7971(5) 0.74379(12) 1.2564(4) 0.1039(9) Uani d . 1 1
H H9 0.9126 0.7209 1.3295 0.125 Uiso calc R 1 1
C C10 0.7929(4) 0.79204(11) 1.3165(3) 0.0923(7) Uani d . 1 1
H H10 0.9040 0.8015 1.4300 0.111 Uiso calc R 1 1
C C11 0.6232(3) 0.82612(8) 1.2073(2) 0.0696(5) Uani d . 1 1
H H11 0.6203 0.8587 1.2474 0.084 Uiso calc R 1 1
C C12 0.1544(3) 0.87210(6) 0.9555(2) 0.0512(4) Uani d . 1 1
C C13 0.1508(3) 0.86084(7) 1.0927(2) 0.0629(5) Uani d . 1 1
H H13 0.2419 0.8372 1.1811 0.075 Uiso calc R 1 1
C C14 -0.0056(3) 0.88989(8) 1.0739(3) 0.0705(5) Uani d . 1 1
H H14 -0.0427 0.8897 1.1462 0.085 Uiso calc R 1 1
C C15 -0.1061(3) 0.92141(7) 0.9228(2) 0.0621(5) Uani d . 1 1
C C16 -0.3699(4) 0.99063(10) 0.7212(4) 0.1032(8) Uani d . 1 1
H H16A -0.2601 1.0099 0.7266 0.155 Uiso calc R 1 1
H H16B -0.4650 1.0146 0.7208 0.155 Uiso calc R 1 1
H H16C -0.4545 0.9700 0.6181 0.155 Uiso calc R 1 1
C C17 -0.3488(4) 0.96200(12) 0.9644(3) 0.1063(9) Uani d . 1 1
H H17A -0.3107 0.9317 1.0349 0.159 Uiso calc R 1 1
H H17B -0.5057 0.9655 0.8847 0.159 Uiso calc R 1 1
H H17C -0.2860 0.9926 1.0356 0.159 Uiso calc R 1 1
B B1 -0.0669(3) 0.92741(8) 0.6751(3) 0.0601(5) Uani d . 1 1

loop_
_atom_site_aniso_label
_atom_site_aniso_U_11
_atom_site_aniso_U_22
_atom_site_aniso_U_33
_atom_site_aniso_U_12
_atom_site_aniso_U_13
_atom_site_aniso_U_23
F1 0.0555(6) 0.1025(9) 0.0600(7) 0.0046(6) 0.0193(6) -0.0029(6)
F2 0.1155(10) 0.0568(7) 0.0922(9) 0.0042(6) 0.0646(8) 0.0128(6)
N1 0.0582(8) 0.0667(9) 0.0467(8) -0.0010(7) 0.0297(7) 0.0060(7)
N2 0.0504(8) 0.0549(8) 0.0527(8) 0.0015(6) 0.0299(7) -0.0012(6)
N3 0.0586(9) 0.0861(12) 0.0789(12) 0.0042(9) 0.0379(9) -0.0200(9)
C1 0.0825(14) 0.0895(14) 0.0521(11) -0.0032(12) 0.0402(11) 0.0119(10)
C2 0.0860(15) 0.1096(17) 0.0647(13) -0.0059(13) 0.0539(12) 0.0010(12)
C3 0.0648(11) 0.0866(13) 0.0593(11) 0.0004(10) 0.0414(10) -0.0020(10)
C4 0.0523(9) 0.0622(10) 0.0466(9) -0.0033(8) 0.0287(8) -0.0012(8)
C5 0.0501(9) 0.0512(9) 0.0462(9) -0.0036(7) 0.0274(8) -0.0015(7)
C6 0.0579(10) 0.0579(10) 0.0564(11) 0.0046(8) 0.0373(9) 0.0069(8)
C7 0.0912(15) 0.0622(11) 0.0837(14) 0.0110(11) 0.0595(13) 0.0051(10)
C8 0.122(2) 0.0736(14) 0.128(2) 0.0338(15) 0.094(2) 0.0272(15)
C9 0.0907(18) 0.109(2) 0.126(2) 0.0468(16) 0.0742(19) 0.0593(18)
C10 0.0657(13) 0.1115(19) 0.0761(15) 0.0170(13) 0.0327(12) 0.0309(14)
C11 0.0610(11) 0.0743(12) 0.0601(12) 0.0052(10) 0.0312(10) 0.0095(10)
C12 0.0515(9) 0.0515(9) 0.0472(9) -0.0021(7) 0.0292(8) -0.0016(7)
C13 0.0655(11) 0.0714(11) 0.0520(10) -0.0016(9) 0.0368(9) 0.0004(9)
C14 0.0677(12) 0.0925(14) 0.0606(12) -0.0045(11) 0.0446(10) -0.0108(10)
C15 0.0522(10) 0.0667(11) 0.0604(11) -0.0061(9) 0.0317(9) -0.0164(9)
C16 0.0863(16) 0.0873(16) 0.119(2) 0.0278(14) 0.0557(16) 0.0073(15)
C17 0.0768(15) 0.141(2) 0.1026(19) 0.0081(15) 0.0569(15) -0.0398(16)
B1 0.0562(12) 0.0545(11) 0.0519(12) -0.0006(9) 0.0253(10) 0.0022(9)

loop_
_atom_type_symbol
_atom_type_description
_atom_type_scat_dispersion_real
_atom_type_scat_dispersion_imag
_atom_type_scat_source
C C 0.0033 0.0016 'International Tables Vol C Tables 4.2.6.8 and 6.1.1.4'
H H 0.0000 0.0000 'International Tables Vol C Tables 4.2.6.8 and 6.1.1.4'
B B 0.0013 0.0007 'International Tables Vol C Tables 4.2.6.8 and 6.1.1.4'
F F 0.0171 0.0103 'International Tables Vol C Tables 4.2.6.8 and 6.1.1.4'
N N 0.0061 0.0033 'International Tables Vol C Tables 4.2.6.8 and 6.1.1.4'

loop_
_geom_angle_atom_site_label_1
_geom_angle_atom_site_label_2
_geom_angle_atom_site_label_3
_geom_angle
C1 N1 C4 107.13(16)
C1 N1 B1 125.53(16)
C4 N1 B1 127.26(14)
C15 N2 C12 106.50(14)
C15 N2 B1 131.83(15)
C12 N2 B1 121.37(14)
C15 N3 C17 119.6(2)
C15 N3 C16 126.89(19)
C17 N3 C16 113.53(19)
N1 C1 C2 109.95(18)
N1 C1 H1 125.0
C2 C1 H1 125.0
C1 C2 C3 107.53(18)
C1 C2 H2 126.2
C3 C2 H2 126.2
C2 C3 C4 106.95(19)
C2 C3 H3 126.5
C4 C3 H3 126.5
N1 C4 C3 108.44(16)
N1 C4 C5 119.19(15)
C3 C4 C5 132.08(17)
C12 C5 C4 120.46(15)
C12 C5 C6 121.14(15)
C4 C5 C6 118.36(15)
C11 C6 C7 118.84(18)
C11 C6 C5 120.53(16)
C7 C6 C5 120.58(17)
C8 C7 C6 120.3(2)
C8 C7 H7 119.8
C6 C7 H7 119.8
C9 C8 C7 120.1(2)
C9 C8 H8 119.9
C7 C8 H8 119.9
C8 C9 C10 120.6(2)
C8 C9 H9 119.7
C10 C9 H9 119.7
C11 C10 C9 119.5(2)
C11 C10 H10 120.2
C9 C10 H10 120.2
C10 C11 C6 120.6(2)
C10 C11 H11 119.7
C6 C11 H11 119.7
C5 C12 C13 128.79(16)
C5 C12 N2 123.22(15)
C13 C12 N2 107.89(15)
C14 C13 C12 108.66(17)
C14 C13 H13 125.7
C12 C13 H13 125.7
C13 C14 C15 108.04(17)
C13 C14 H14 126.0
C15 C14 H14 126.0
N3 C15 N2 127.54(18)
N3 C15 C14 123.55(18)
N2 C15 C14 108.89(16)
N3 C16 H16A 109.5
N3 C16 H16B 109.5
H16A C16 H16B 109.5
N3 C16 H16C 109.5
H16A C16 H16C 109.5
H16B C16 H16C 109.5
N3 C17 H17A 109.5
N3 C17 H17B 109.5
H17A C17 H17B 109.5
N3 C17 H17C 109.5
H17A C17 H17C 109.5
H17B C17 H17C 109.5
F2 B1 F1 109.21(15)
F2 B1 N1 108.58(16)
F1 B1 N1 110.18(16)
F2 B1 N2 110.87(15)
F1 B1 N2 109.63(16)
N1 B1 N2 108.35(14)

loop_
_geom_bond_atom_site_label_1
_geom_bond_atom_site_label_2
_geom_bond_distance
F1 B1 1.392(2)
F2 B1 1.387(2)
N1 C1 1.359(2)
N1 C4 1.376(2)
N1 B1 1.513(3)
N2 C15 1.369(2)
N2 C12 1.420(2)
N2 B1 1.562(3)
N3 C15 1.331(2)
N3 C17 1.458(3)
N3 C16 1.458(3)
C1 C2 1.361(3)
C1 H1 0.9300
C2 C3 1.386(3)
C2 H2 0.9300
C3 C4 1.388(3)
C3 H3 0.9300
C4 C5 1.425(2)
C5 C12 1.365(2)
C5 C6 1.479(2)
C6 C11 1.389(3)
C6 C7 1.390(3)
C7 C8 1.375(3)
C7 H7 0.9300
C8 C9 1.368(4)
C8 H8 0.9300
C9 C10 1.379(4)
C9 H9 0.9300
C10 C11 1.376(3)
C10 H10 0.9300
C11 H11 0.9300
C12 C13 1.416(2)
C13 C14 1.337(3)
C13 H13 0.9300
C14 C15 1.435(3)
C14 H14 0.9300
C16 H16A 0.9600
C16 H16B 0.9600
C16 H16C 0.9600
C17 H17A 0.9600
C17 H17B 0.9600
C17 H17C 0.9600

loop_
_geom_hbond_atom_site_label_D
_geom_hbond_atom_site_label_H
_geom_hbond_atom_site_label_A
_geom_hbond_site_symmetry_A
_geom_hbond_distance_DH
_geom_hbond_distance_HA
_geom_hbond_distance_DA
_geom_hbond_angle_DHA
_geom_hbond_publ_flag
C1 H1 F2 3_576 0.93 2.512 3.291(3) 142 yes
C17 H17C F2 3_577 0.96 2.491 3.282(3) 140 yes

loop_
_geom_torsion_atom_site_label_1
_geom_torsion_atom_site_label_2
_geom_torsion_atom_site_label_3
_geom_torsion_atom_site_label_4
_geom_torsion
C4 N1 C1 C2 0.4(2)
B1 N1 C1 C2 177.39(18)
N1 C1 C2 C3 -0.4(3)
C1 C2 C3 C4 0.2(2)
C1 N1 C4 C3 -0.3(2)
B1 N1 C4 C3 -177.21(16)
C1 N1 C4 C5 174.28(16)
B1 N1 C4 C5 -2.6(3)
C2 C3 C4 N1 0.1(2)
C2 C3 C4 C5 -173.55(19)
N1 C4 C5 C12 0.4(2)
C3 C4 C5 C12 173.53(18)
N1 C4 C5 C6 -177.34(15)
C3 C4 C5 C6 -4.2(3)
C12 C5 C6 C11 -56.0(2)
C4 C5 C6 C11 121.79(18)
C12 C5 C6 C7 126.68(19)
C4 C5 C6 C7 -55.6(2)
C11 C6 C7 C8 -0.4(3)
C5 C6 C7 C8 177.02(19)
C6 C7 C8 C9 -0.1(4)
C7 C8 C9 C10 0.7(4)
C8 C9 C10 C11 -0.8(4)
C9 C10 C11 C6 0.3(3)
C7 C6 C11 C10 0.3(3)
C5 C6 C11 C10 -177.12(18)
C4 C5 C12 C13 175.20(16)
C6 C5 C12 C13 -7.1(3)
C4 C5 C12 N2 -0.7(2)
C6 C5 C12 N2 176.99(15)
C15 N2 C12 C5 177.30(15)
B1 N2 C12 C5 2.9(2)
C15 N2 C12 C13 0.65(18)
B1 N2 C12 C13 -173.74(15)
C5 C12 C13 C14 -176.43(17)
N2 C12 C13 C14 0.0(2)
C12 C13 C14 C15 -0.6(2)
C17 N3 C15 N2 178.89(18)
C16 N3 C15 N2 -0.4(3)
C17 N3 C15 C14 -2.5(3)
C16 N3 C15 C14 178.2(2)
C12 N2 C15 N3 177.73(17)
B1 N2 C15 N3 -8.7(3)
C12 N2 C15 C14 -1.01(18)
B1 N2 C15 C14 172.56(17)
C13 C14 C15 N3 -177.78(17)
C13 C14 C15 N2 1.0(2)
C1 N1 B1 F2 -51.6(2)
C4 N1 B1 F2 124.74(18)
C1 N1 B1 F1 68.0(2)
C4 N1 B1 F1 -115.69(19)
C1 N1 B1 N2 -172.08(16)
C4 N1 B1 N2 4.2(2)
C15 N2 B1 F2 63.9(2)
C12 N2 B1 F2 -123.27(17)
C15 N2 B1 F1 -56.7(2)
C12 N2 B1 F1 116.07(17)
C15 N2 B1 N1 -176.99(16)
C12 N2 B1 N1 -4.2(2)
